data_4513484
loop_
_publ_author_name
'Ziach, Krzysztof'
'Jurczak, Janusz'

_publ_section_title
;
 Chiral Crystals from Dynamic Combinatorial Libraries of Achiral
 Macrocyclic Imines
;
_journal_issue 9
_journal_name_full 'Crystal Growth &amp; Design'
_journal_page_first 4372
_journal_paper_doi 10.1021/acs.cgd.5b00658
_journal_volume 15
_journal_year 2015
_chemical_formula_sum 'C17 H23 Cl Li N3 O3'
_chemical_formula_weight 359.77
_chemical_name_systematic
; 
 ? 
;
_space_group_IT_number 60
_symmetry_cell_setting orthorhombic
_symmetry_space_group_name_Hall '-P 2n 2ab'
_symmetry_space_group_name_H-M 'P b c n'
_atom_sites_solution_hydrogens geom
_atom_sites_solution_primary direct
_atom_sites_solution_secondary difmap
_audit_creation_method SHELXL-97
_cell_angle_alpha 90.00
_cell_angle_beta 90.00
_cell_angle_gamma 90.00
_cell_formula_units_Z 8
_cell_length_a 13.2887(4)
_cell_length_b 12.7050(4)
_cell_length_c 21.5048(5)
_cell_measurement_temperature 100(2)
_cell_volume 3630.72(18)
_computing_cell_refinement
;
CrysAlis RED, Oxford Diffraction Ltd.,
Version 1.171.28cycle2 beta (release 25-10-2005 CrysAlis171 .NET)
(compiled Oct 25 2005,08:50:05)
;
_computing_data_collection
;
CrysAlis CCD, Oxford Diffraction Ltd.,
Version 1.171.28cycle2 beta (release 25-10-2005 CrysAlis171 .NET)
(compiled Oct 25 2005,08:50:05)
;
_computing_data_reduction
;
CrysAlis RED, Oxford Diffraction Ltd.,
Version 1.171.28cycle2 beta (release 25-10-2005 CrysAlis171 .NET)
(compiled Oct 25 2005,08:50:05)
;
_computing_molecular_graphics Dimaond
_computing_publication_material SHELXTL-97
_computing_structure_refinement 'SHELXL-97 (Sheldrick, 1997)'
_computing_structure_solution 'SHELXS-97 (Sheldrick, 1990)'
_diffrn_ambient_temperature 100(2)
_diffrn_detector_area_resol_mean 8.6479
_diffrn_measured_fraction_theta_full 0.997
_diffrn_measured_fraction_theta_max 0.975
_diffrn_measurement_device_type KM4CCD
_diffrn_measurement_method 'omega scan'
_diffrn_radiation_monochromator graphite
_diffrn_radiation_source 'fine-focus sealed tube'
_diffrn_radiation_type MoK\a
_diffrn_radiation_wavelength 0.71073
_diffrn_reflns_av_R_equivalents 0.0284
_diffrn_reflns_av_sigmaI/netI 0.0337
_diffrn_reflns_limit_h_max 17
_diffrn_reflns_limit_h_min -17
_diffrn_reflns_limit_k_max 17
_diffrn_reflns_limit_k_min -16
_diffrn_reflns_limit_l_max 28
_diffrn_reflns_limit_l_min -28
_diffrn_reflns_number 45787
_diffrn_reflns_theta_full 28.00
_diffrn_reflns_theta_max 28.63
_diffrn_reflns_theta_min 2.92
_diffrn_standards_decay_% 2
_diffrn_standards_number '1 frame'
_exptl_absorpt_coefficient_mu 0.231
_exptl_absorpt_correction_T_max 0.99
_exptl_absorpt_correction_T_min 0.94
_exptl_absorpt_correction_type multi-scan
_exptl_absorpt_process_details
;
CrysAlis RED, Oxford Diffraction Ltd.,
Version 1.171.28cycle2 beta (release 25-10-2005 CrysAlis171 .NET)
(compiled Oct 25 2005,08:50:05)
Empirical absorption correction using spherical harmonics,
 implemented in SCALE3 ABSPACK scaling algorithm.
;
_exptl_crystal_colour colourless
_exptl_crystal_density_diffrn 1.316
_exptl_crystal_density_method 'not measured'
_exptl_crystal_description planar
_exptl_crystal_F_000 1520
_exptl_crystal_size_max 0.70
_exptl_crystal_size_mid 0.31
_exptl_crystal_size_min 0.04
_refine_diff_density_max 0.319
_refine_diff_density_min -0.226
_refine_diff_density_rms 0.044
_refine_ls_extinction_method none
_refine_ls_goodness_of_fit_ref 0.954
_refine_ls_hydrogen_treatment mixed
_refine_ls_matrix_type full
_refine_ls_number_parameters 314
_refine_ls_number_reflns 4549
_refine_ls_number_restraints 0
_refine_ls_restrained_S_all 0.954
_refine_ls_R_factor_all 0.0445
_refine_ls_R_factor_gt 0.0279
_refine_ls_shift/su_max 0.001
_refine_ls_shift/su_mean 0.000
_refine_ls_structure_factor_coef Fsqd
_refine_ls_weighting_details 'calc w=1/[\s^2^(Fo^2^)+(0.0443P)^2^+0.0000P] where P=(Fo^2^+2Fc^2^)/3'
_refine_ls_weighting_scheme calc
_refine_ls_wR_factor_gt 0.0686
_refine_ls_wR_factor_ref 0.0711
_reflns_number_gt 3289
_reflns_number_total 4549
_reflns_threshold_expression >2sigma(I)
_cod_data_source_file cg5b00658_si_008.cif
_cod_data_source_block 7_LiCl_H2O_B
_cod_depositor_comments
;
The following automatic conversions were performed:

'_symmetry_cell_setting' value 'Orthorhombic' changed to
'orthorhombic' according to
/usr/data/users/saulius/crontab/automatic-downloads/rss-feeds/ACS/lib/dictionaries/cif_core.dic
dictionary named 'cif_core.dic' version 2.4.2 from 2011-04-26.

Automatic conversion script
Id: cif_fix_values 3271 2015-04-21 07:52:19Z andrius 

 Adding full bibliography for 4513482--4513486.cif.
;
_cod_original_sg_symbol_H-M Pbcn
_cod_database_code 4513484

loop_
_symmetry_equiv_pos_as_xyz
'x, y, z'
'-x+1/2, -y+1/2, z+1/2'
'-x, y, -z+1/2'
'x+1/2, -y+1/2, -z'
'-x, -y, -z'
'x-1/2, y-1/2, -z-1/2'
'x, -y, z-1/2'
'-x-1/2, y-1/2, z'

loop_
_atom_site_label
_atom_site_type_symbol
_atom_site_fract_x
_atom_site_fract_y
_atom_site_fract_z
_atom_site_U_iso_or_equiv
_atom_site_adp_type
_atom_site_occupancy
_atom_site_symmetry_multiplicity
_atom_site_calc_flag
Cl1 Cl 0.04188(2) 0.16184(2) 0.359080(12) 0.01729(8) Uani 1 1 d
Li1 Li 0.28725(14) 0.19440(15) 0.23586(9) 0.0181(4) Uani 1 1 d
O1 O 0.33070(5) 0.06830(6) 0.13661(3) 0.01316(17) Uani 1 1 d
O2 O 0.33803(6) 0.27594(6) 0.12146(3) 0.01398(17) Uani 1 1 d
O3 O 0.14412(6) 0.18455(7) 0.22819(4) 0.0218(2) Uani 1 1 d
N1 N 0.36372(6) 0.05370(7) 0.26083(4) 0.0138(2) Uani 1 1 d
N2 N 0.34889(7) 0.34634(7) 0.23980(4) 0.0145(2) Uani 1 1 d
N3 N 0.29136(7) 0.21242(7) 0.33647(4) 0.0144(2) Uani 1 1 d
C1 C 0.37535(8) -0.02901(9) 0.22789(5) 0.0136(2) Uani 1 1 d
C2 C 0.36325(8) -0.02575(8) 0.16133(5) 0.0131(2) Uani 1 1 d
C3 C 0.39153(8) -0.09193(9) 0.11490(5) 0.0158(2) Uani 1 1 d
C4 C 0.37717(8) -0.03583(9) 0.05835(5) 0.0167(2) Uani 1 1 d
C5 C 0.34063(8) 0.06058(8) 0.07330(5) 0.0136(2) Uani 1 1 d
C6 C 0.30667(8) 0.15432(8) 0.03573(5) 0.0140(2) Uani 1 1 d
C7 C 0.19106(9) 0.16387(10) 0.03964(6) 0.0178(2) Uani 1 1 d
C8 C 0.33840(10) 0.13831(10) -0.03214(5) 0.0197(3) Uani 1 1 d
C9 C 0.35412(8) 0.25422(9) 0.05996(5) 0.0139(2) Uani 1 1 d
C10 C 0.40661(9) 0.33384(9) 0.03276(5) 0.0175(2) Uani 1 1 d
C11 C 0.42476(9) 0.40981(9) 0.08023(5) 0.0172(2) Uani 1 1 d
C12 C 0.38240(8) 0.37183(8) 0.13307(5) 0.0147(2) Uani 1 1 d
C13 C 0.38166(8) 0.40658(9) 0.19697(5) 0.0148(2) Uani 1 1 d
C14 C 0.34918(9) 0.38463(9) 0.30398(5) 0.0166(2) Uani 1 1 d
C15 C 0.36862(9) 0.29235(9) 0.34724(5) 0.0160(2) Uani 1 1 d
C16 C 0.31102(9) 0.11012(9) 0.36501(5) 0.0159(2) Uani 1 1 d
C17 C 0.38817(9) 0.04857(9) 0.32710(5) 0.0160(2) Uani 1 1 d
H1 H 0.3960(9) -0.0976(9) 0.2445(5) 0.013(3) Uiso 1 1 d
H3 H 0.4202(10) -0.1611(9) 0.1221(5) 0.016(3) Uiso 1 1 d
H3N H 0.2337(10) 0.2330(9) 0.3509(5) 0.015(3) Uiso 1 1 d
H4 H 0.3916(9) -0.0600(9) 0.0162(6) 0.018 Uiso 1 1 d
H7A H 0.1684(10) 0.1720(10) 0.0831(7) 0.028(4) Uiso 1 1 d
H7B H 0.1596(9) 0.1019(10) 0.0215(6) 0.024(3) Uiso 1 1 d
H7C H 0.1681(9) 0.2268(9) 0.0163(6) 0.021(3) Uiso 1 1 d
H8A H 0.3027(10) 0.0763(10) -0.0509(6) 0.028(4) Uiso 1 1 d
H8B H 0.4109(11) 0.1278(10) -0.0355(6) 0.029(4) Uiso 1 1 d
H8C H 0.3186(10) 0.1988(11) -0.0550(6) 0.028(4) Uiso 1 1 d
H10 H 0.4260(9) 0.3363(8) -0.0091(6) 0.018(3) Uiso 1 1 d
H11 H 0.4597(9) 0.4732(10) 0.0774(6) 0.021(3) Uiso 1 1 d
H13 H 0.4081(9) 0.4770(10) 0.2048(5) 0.019(3) Uiso 1 1 d
H14A H 0.2805(10) 0.4121(9) 0.3124(5) 0.019(3) Uiso 1 1 d
H14B H 0.3977(9) 0.4431(9) 0.3115(5) 0.014(3) Uiso 1 1 d
H15A H 0.3709(10) 0.3147(10) 0.3906(6) 0.021(3) Uiso 1 1 d
H15B H 0.4337(9) 0.2612(9) 0.3369(5) 0.015(3) Uiso 1 1 d
H16A H 0.2476(9) 0.0711(9) 0.3657(5) 0.018 Uiso 1 1 d
H16B H 0.3375(9) 0.1158(10) 0.4083(6) 0.020(3) Uiso 1 1 d
H17B H 0.4541(9) 0.0803(9) 0.3312(5) 0.012(3) Uiso 1 1 d
H17A H 0.3945(9) -0.0246(10) 0.3416(6) 0.024(3) Uiso 1 1 d
H2O H 0.0983(12) 0.1790(11) 0.2013(7) 0.037 Uiso 1 1 d
H1O H 0.1179(11) 0.1761(11) 0.2619(8) 0.037 Uiso 1 1 d

loop_
_atom_site_aniso_label
_atom_site_aniso_U_11
_atom_site_aniso_U_22
_atom_site_aniso_U_33
_atom_site_aniso_U_23
_atom_site_aniso_U_13
_atom_site_aniso_U_12
Cl1 0.01314(14) 0.02433(15) 0.01441(13) -0.00136(11) -0.00088(10) 0.00078(11)
Li1 0.0168(10) 0.0188(10) 0.0187(10) -0.0012(8) -0.0011(8) -0.0005(8)
O1 0.0163(4) 0.0122(4) 0.0109(4) 0.0011(3) 0.0014(3) 0.0014(3)
O2 0.0170(4) 0.0121(4) 0.0128(4) -0.0010(3) 0.0004(3) -0.0016(3)
O3 0.0151(4) 0.0358(5) 0.0144(4) 0.0014(4) -0.0022(3) -0.0034(4)
N1 0.0122(5) 0.0175(5) 0.0115(5) 0.0009(4) 0.0011(4) 0.0004(4)
N2 0.0145(5) 0.0149(5) 0.0140(5) -0.0022(4) -0.0024(4) 0.0023(4)
N3 0.0106(5) 0.0177(5) 0.0150(5) -0.0026(4) 0.0009(4) 0.0005(4)
C1 0.0110(5) 0.0137(6) 0.0162(6) 0.0024(4) 0.0006(4) -0.0007(4)
C2 0.0121(5) 0.0104(5) 0.0169(6) 0.0026(4) 0.0003(4) -0.0008(4)
C3 0.0165(6) 0.0127(5) 0.0182(6) -0.0011(5) -0.0009(4) -0.0009(5)
C4 0.0197(6) 0.0169(6) 0.0136(6) -0.0033(4) 0.0005(4) 0.0002(5)
C5 0.0126(5) 0.0168(6) 0.0113(5) -0.0008(4) 0.0013(4) -0.0017(4)
C6 0.0163(6) 0.0147(5) 0.0109(5) -0.0003(4) 0.0004(4) 0.0010(4)
C7 0.0175(6) 0.0177(6) 0.0182(6) -0.0004(5) -0.0013(5) -0.0002(5)
C8 0.0257(7) 0.0216(7) 0.0118(6) -0.0002(5) 0.0013(5) 0.0018(5)
C9 0.0143(6) 0.0160(5) 0.0112(5) 0.0009(4) -0.0001(4) 0.0028(4)
C10 0.0183(6) 0.0194(6) 0.0150(6) 0.0033(5) -0.0002(5) 0.0004(5)
C11 0.0168(6) 0.0143(6) 0.0205(6) 0.0042(5) -0.0023(5) -0.0012(5)
C12 0.0139(6) 0.0101(5) 0.0201(6) 0.0005(4) -0.0023(4) 0.0008(4)
C13 0.0137(6) 0.0106(5) 0.0201(6) -0.0009(4) -0.0037(4) 0.0015(4)
C14 0.0172(6) 0.0159(6) 0.0167(6) -0.0054(5) -0.0018(5) 0.0009(5)
C15 0.0147(6) 0.0201(6) 0.0132(6) -0.0039(5) -0.0024(4) -0.0008(5)
C16 0.0165(6) 0.0200(6) 0.0110(6) 0.0002(5) -0.0006(4) -0.0003(5)
C17 0.0167(6) 0.0182(6) 0.0132(6) 0.0013(5) -0.0014(4) 0.0014(5)

loop_
_atom_type_symbol
_atom_type_description
_atom_type_scat_dispersion_real
_atom_type_scat_dispersion_imag
_atom_type_scat_source
C C 0.0033 0.0000 'International Tables Vol C Tables 4.2.6.8 and 6.1.1.4'
H H 0.0000 0.0000 'International Tables Vol C Tables 4.2.6.8 and 6.1.1.4'
N N 0.0061 0.0000 'International Tables Vol C Tables 4.2.6.8 and 6.1.1.4'
O O 0.0106 0.0000 'International Tables Vol C Tables 4.2.6.8 and 6.1.1.4'
Cl Cl 0.1484 0.0000 'International Tables Vol C Tables 4.2.6.8 and 6.1.1.4'
Li Li -0.0003 0.0000 'International Tables Vol C Tables 4.2.6.8 and 6.1.1.4'

loop_
_geom_angle_atom_site_label_1
_geom_angle_atom_site_label_2
_geom_angle_atom_site_label_3
_geom_angle
O3 Li1 N2 116.85(10)
O3 Li1 N1 116.24(10)
N2 Li1 N1 125.23(10)
O3 Li1 N3 96.75(9)
N2 Li1 N3 81.56(7)
N1 Li1 N3 79.94(7)
O3 Li1 H1O 19.0(4)
N2 Li1 H1O 117.3(4)
N1 Li1 H1O 108.5(4)
N3 Li1 H1O 78.2(4)
C5 O1 C2 106.92(8)
C9 O2 C12 106.67(8)
Li1 O3 H2O 141.5(10)
Li1 O3 H1O 111.0(11)
H2O O3 H1O 107.0(15)
C1 N1 C17 118.48(9)
C1 N1 Li1 127.59(9)
C17 N1 Li1 112.93(8)
C13 N2 C14 118.75(10)
C13 N2 Li1 131.05(9)
C14 N2 Li1 110.18(9)
C16 N3 C15 115.19(9)
C16 N3 Li1 109.18(8)
C15 N3 Li1 104.36(8)
C16 N3 H3N 106.0(8)
C15 N3 H3N 110.7(8)
Li1 N3 H3N 111.5(8)
N1 C1 C2 120.93(10)
N1 C1 H1 124.3(7)
C2 C1 H1 114.7(7)
C3 C2 O1 109.88(10)
C3 C2 C1 132.97(10)
O1 C2 C1 116.32(9)
C2 C3 C4 106.33(10)
C2 C3 H3 123.4(7)
C4 C3 H3 130.1(7)
C5 C4 C3 107.34(10)
C5 C4 H4 125.1(7)
C3 C4 H4 127.6(7)
C4 C5 O1 109.53(9)
C4 C5 C6 133.89(10)
O1 C5 C6 116.53(9)
C5 C6 C9 110.73(9)
C5 C6 C8 108.84(9)
C9 C6 C8 108.98(9)
C5 C6 C7 109.31(9)
C9 C6 C7 109.32(9)
C8 C6 C7 109.65(10)
C6 C7 H7A 111.3(8)
C6 C7 H7B 110.0(7)
H7A C7 H7B 109.4(10)
C6 C7 H7C 110.0(7)
H7A C7 H7C 107.5(10)
H7B C7 H7C 108.6(11)
C6 C8 H8A 110.9(8)
C6 C8 H8B 111.2(8)
H8A C8 H8B 109.2(10)
C6 C8 H8C 108.1(8)
H8A C8 H8C 107.2(11)
H8B C8 H8C 110.3(11)
C10 C9 O2 110.23(10)
C10 C9 C6 133.68(10)
O2 C9 C6 115.97(9)
C9 C10 C11 106.40(10)
C9 C10 H10 125.4(7)
C11 C10 H10 128.2(7)
C12 C11 C10 106.78(10)
C12 C11 H11 124.7(8)
C10 C11 H11 128.5(8)
C11 C12 O2 109.92(10)
C11 C12 C13 133.74(11)
O2 C12 C13 116.13(9)
N2 C13 C12 120.45(10)
N2 C13 H13 123.3(7)
C12 C13 H13 116.2(7)
N2 C14 C15 108.75(9)
N2 C14 H14A 106.6(7)
C15 C14 H14A 108.4(7)
N2 C14 H14B 113.7(6)
C15 C14 H14B 111.4(6)
H14A C14 H14B 107.7(9)
N3 C15 C14 108.64(9)
N3 C15 H15A 112.0(8)
C14 C15 H15A 111.5(7)
N3 C15 H15B 107.7(7)
C14 C15 H15B 108.9(7)
H15A C15 H15B 108.0(10)
N3 C16 C17 110.60(9)
N3 C16 H16A 107.6(7)
C17 C16 H16A 109.1(7)
N3 C16 H16B 113.0(7)
C17 C16 H16B 107.4(7)
H16A C16 H16B 109.1(10)
N1 C17 C16 110.40(9)
N1 C17 H17B 105.8(7)
C16 C17 H17B 110.2(7)
N1 C17 H17A 111.7(8)
C16 C17 H17A 111.8(7)
H17B C17 H17A 106.7(10)

loop_
_geom_bond_atom_site_label_1
_geom_bond_atom_site_label_2
_geom_bond_distance
Li1 O3 1.913(2)
Li1 N2 2.099(2)
Li1 N1 2.125(2)
Li1 N3 2.176(2)
Li1 H1O 2.331(15)
O1 C5 1.3713(12)
O1 C2 1.3775(12)
O2 C9 1.3679(13)
O2 C12 1.3763(13)
O3 H2O 0.843(16)
O3 H1O 0.812(16)
N1 C1 1.2766(14)
N1 C17 1.4631(14)
N2 C13 1.2742(14)
N2 C14 1.4634(14)
N3 C16 1.4609(15)
N3 C15 1.4625(14)
N3 H3N 0.867(13)
C1 C2 1.4409(15)
C1 H1 0.981(12)
C2 C3 1.3584(15)
C3 C4 1.4223(16)
C3 H3 0.970(12)
C4 C5 1.3563(15)
C4 H4 0.976(12)
C5 C6 1.5082(15)
C6 C9 1.5100(15)
C6 C8 1.5327(15)
C6 C7 1.5434(16)
C7 H7A 0.988(15)
C7 H7B 0.973(13)
C7 H7C 0.992(12)
C8 H8A 1.004(14)
C8 H8B 0.975(14)
C8 H8C 0.950(14)
C9 C10 1.3608(15)
C10 C11 1.4254(16)
C10 H10 0.937(12)
C11 C12 1.3567(16)
C11 H11 0.932(12)
C12 C13 1.4435(15)
C13 H13 0.976(12)
C14 C15 1.5188(16)
C14 H14A 0.994(13)
C14 H14B 0.997(12)
C15 H15A 0.975(13)
C15 H15B 0.977(12)
C16 C17 1.5254(16)
C16 H16A 0.978(12)
C16 H16B 0.998(13)
C17 H17B 0.969(12)
C17 H17A 0.984(12)

loop_
_geom_hbond_atom_site_label_D
_geom_hbond_atom_site_label_H
_geom_hbond_atom_site_label_A
_geom_hbond_distance_DH
_geom_hbond_distance_HA
_geom_hbond_distance_DA
_geom_hbond_angle_DHA
_geom_hbond_site_symmetry_A
N3 H3N Cl1 0.867(13) 2.711(13) 3.4119(10) 138.9(10) .
O3 H2O Cl1 0.843(16) 2.281(17) 3.1169(9) 171.4(14) 3
O3 H1O Cl1 0.812(16) 2.328(17) 3.1387(9) 176.9(14) .

loop_
_geom_torsion_atom_site_label_1
_geom_torsion_atom_site_label_2
_geom_torsion_atom_site_label_3
_geom_torsion_atom_site_label_4
_geom_torsion
O3 Li1 N1 C1 69.31(15)
N2 Li1 N1 C1 -125.99(12)
N3 Li1 N1 C1 161.93(10)
O3 Li1 N1 C17 -99.02(11)
N2 Li1 N1 C17 65.68(14)
N3 Li1 N1 C17 -6.40(9)
O3 Li1 N2 C13 -91.72(14)
N1 Li1 N2 C13 103.67(14)
N3 Li1 N2 C13 174.95(10)
O3 Li1 N2 C14 86.57(12)
N1 Li1 N2 C14 -78.04(13)
N3 Li1 N2 C14 -6.76(9)
O3 Li1 N3 C16 97.18(10)
N2 Li1 N3 C16 -146.58(8)
N1 Li1 N3 C16 -18.36(9)
O3 Li1 N3 C15 -139.16(9)
N2 Li1 N3 C15 -22.91(9)
N1 Li1 N3 C15 105.30(8)
C17 N1 C1 C2 -173.07(9)
Li1 N1 C1 C2 19.16(16)
C5 O1 C2 C3 -0.95(11)
C5 O1 C2 C1 169.94(9)
N1 C1 C2 C3 163.06(12)
N1 C1 C2 O1 -5.20(15)
O1 C2 C3 C4 0.79(12)
C1 C2 C3 C4 -168.03(11)
C2 C3 C4 C5 -0.33(13)
C3 C4 C5 O1 -0.25(12)
C3 C4 C5 C6 -177.42(11)
C2 O1 C5 C4 0.73(11)
C2 O1 C5 C6 178.45(9)
C4 C5 C6 C9 -131.44(13)
O1 C5 C6 C9 51.54(12)
C4 C5 C6 C8 -11.67(17)
O1 C5 C6 C8 171.31(9)
C4 C5 C6 C7 108.07(14)
O1 C5 C6 C7 -68.95(12)
C12 O2 C9 C10 -0.36(12)
C12 O2 C9 C6 -176.82(9)
C5 C6 C9 C10 128.32(13)
C8 C6 C9 C10 8.63(17)
C7 C6 C9 C10 -111.19(14)
C5 C6 C9 O2 -56.28(12)
C8 C6 C9 O2 -175.97(9)
C7 C6 C9 O2 64.21(12)
O2 C9 C10 C11 0.22(13)
C6 C9 C10 C11 175.82(11)
C9 C10 C11 C12 0.01(13)
C10 C11 C12 O2 -0.23(12)
C10 C11 C12 C13 174.16(12)
C9 O2 C12 C11 0.37(12)
C9 O2 C12 C13 -175.12(9)
C14 N2 C13 C12 -179.85(10)
Li1 N2 C13 C12 -1.67(17)
C11 C12 C13 N2 -168.51(12)
O2 C12 C13 N2 5.61(15)
C13 N2 C14 C15 -146.66(10)
Li1 N2 C14 C15 34.80(12)
C16 N3 C15 C14 167.93(9)
Li1 N3 C15 C14 48.25(11)
N2 C14 C15 N3 -57.29(12)
C15 N3 C16 C17 -77.66(12)
Li1 N3 C16 C17 39.33(12)
C1 N1 C17 C16 -140.26(10)
Li1 N1 C17 C16 29.23(12)
N3 C16 C17 N1 -45.86(13)
